data_4118423
loop_
_publ_author_name
'Insun Yu'
'Alberto Acosta-Ram\'irez'
'Parisa Mehrkhodavandi'

_publ_section_title
;
 Mechanism of Living Lactide Polymerization by Dinuclear Indium Catalysts
 and Its Impact on Isoselectivity
;
_journal_name_full 'Journal of the American Chemical Society'
_journal_page_first 12758
_journal_page_last 12773
_journal_paper_doi 10.1021/ja3048046
_journal_volume 134
_journal_year 2012
_chemical_formula_moiety 'C25 H44 I In N2 O2'
_chemical_formula_sum 'C25 H44 I In N2 O2'
_chemical_formula_weight 646.34
_chemical_name_systematic
;
 ?
;
_space_group_IT_number 2
_symmetry_cell_setting triclinic
_symmetry_space_group_name_Hall '-P 1'
_symmetry_space_group_name_H-M 'P -1'
_atom_sites_solution_hydrogens geom
_atom_sites_solution_primary direct
_atom_sites_solution_secondary difmap
_audit_creation_method SHELXL-97
_cell_angle_alpha 84.305(3)
_cell_angle_beta 86.763(3)
_cell_angle_gamma 79.914(3)
_cell_formula_units_Z 2
_cell_length_a 10.4732(6)
_cell_length_b 10.9899(6)
_cell_length_c 11.9172(7)
_cell_measurement_reflns_used 9970
_cell_measurement_temperature 173(2)
_cell_measurement_theta_max 27.54
_cell_measurement_theta_min 2.49
_cell_volume 1342.73(13)
_computing_structure_refinement 'SHELXL-97 (Sheldrick, 1997)'
_diffrn_ambient_temperature 173(2)
_diffrn_measured_fraction_theta_full 0.986
_diffrn_measured_fraction_theta_max 0.986
_diffrn_measurement_device_type 'Bruker X8 APEX II'
_diffrn_measurement_method 'area detector'
_diffrn_radiation_monochromator graphite
_diffrn_radiation_source 'fine-focus sealed tube'
_diffrn_radiation_type MoK\a
_diffrn_radiation_wavelength 0.71073
_diffrn_reflns_av_R_equivalents 0.0331
_diffrn_reflns_av_sigmaI/netI 0.0330
_diffrn_reflns_limit_h_max 13
_diffrn_reflns_limit_h_min -13
_diffrn_reflns_limit_k_max 14
_diffrn_reflns_limit_k_min -14
_diffrn_reflns_limit_l_max 15
_diffrn_reflns_limit_l_min -15
_diffrn_reflns_number 27585
_diffrn_reflns_theta_full 27.56
_diffrn_reflns_theta_max 27.56
_diffrn_reflns_theta_min 1.72
_exptl_absorpt_coefficient_mu 2.052
_exptl_absorpt_correction_T_max 0.9025
_exptl_absorpt_correction_T_min 0.8020
_exptl_absorpt_correction_type multi-scan
_exptl_crystal_colour colorless
_exptl_crystal_density_diffrn 1.599
_exptl_crystal_description irregular
_exptl_crystal_F_000 652
_exptl_crystal_size_max 0.25
_exptl_crystal_size_mid 0.20
_exptl_crystal_size_min 0.05
_refine_diff_density_max 0.872
_refine_diff_density_min -0.494
_refine_diff_density_rms 0.105
_refine_ls_extinction_method none
_refine_ls_goodness_of_fit_ref 1.028
_refine_ls_hydrogen_treatment mixed
_refine_ls_matrix_type full
_refine_ls_number_parameters 284
_refine_ls_number_reflns 6135
_refine_ls_number_restraints 0
_refine_ls_restrained_S_all 1.028
_refine_ls_R_factor_all 0.0446
_refine_ls_R_factor_gt 0.0255
_refine_ls_shift/su_max 0.001
_refine_ls_shift/su_mean 0.000
_refine_ls_structure_factor_coef Fsqd
_refine_ls_weighting_details 'calc w=1/[\s^2^(Fo^2^)+(0.0240P)^2^+1.5690P] where P=(Fo^2^+2Fc^2^)/3'
_refine_ls_weighting_scheme calc
_refine_ls_wR_factor_gt 0.0528
_refine_ls_wR_factor_ref 0.0596
_reflns_number_gt 4764
_reflns_number_total 6135
_reflns_threshold_expression >2sigma(I)
_cod_data_source_file ja3048046_si_002_4.cif
_cod_data_source_block pm063_0m
_cod_database_code 4118423

loop_
_symmetry_equiv_pos_as_xyz
'x, y, z'
'-x, -y, -z'

loop_
_atom_site_label
_atom_site_type_symbol
_atom_site_fract_x
_atom_site_fract_y
_atom_site_fract_z
_atom_site_U_iso_or_equiv
_atom_site_adp_type
_atom_site_occupancy
_atom_site_symmetry_multiplicity
_atom_site_calc_flag
_atom_site_refinement_flags
C1 C 0.8575(3) 0.2605(3) 0.5402(3) 0.0197(6) Uani 1 1 d .
H3 H 0.8939 0.2147 0.4740 0.024 Uiso 1 1 calc R
C2 C 0.9713(3) 0.2848(3) 0.6045(3) 0.0247(7) Uani 1 1 d .
H4A H 1.0243 0.3349 0.5538 0.030 Uiso 1 1 calc R
H4B H 0.9373 0.3336 0.6685 0.030 Uiso 1 1 calc R
C3 C 1.0571(3) 0.1654(3) 0.6493(3) 0.0286(8) Uani 1 1 d .
H5A H 1.1024 0.1232 0.5849 0.034 Uiso 1 1 calc R
H5B H 1.1239 0.1860 0.6964 0.034 Uiso 1 1 calc R
C4 C 0.9811(3) 0.0779(3) 0.7186(3) 0.0325(8) Uani 1 1 d .
H6A H 0.9468 0.1141 0.7893 0.039 Uiso 1 1 calc R
H6B H 1.0389 -0.0018 0.7389 0.039 Uiso 1 1 calc R
C5 C 0.8685(3) 0.0544(3) 0.6518(3) 0.0298(8) Uani 1 1 d .
H7A H 0.9033 0.0127 0.5839 0.036 Uiso 1 1 calc R
H7B H 0.8180 -0.0012 0.6989 0.036 Uiso 1 1 calc R
C6 C 0.7798(3) 0.1765(3) 0.6164(3) 0.0232(7) Uani 1 1 d .
H2 H 0.7538 0.2189 0.6867 0.028 Uiso 1 1 calc R
C7 C 0.8310(3) 0.4379(3) 0.3932(2) 0.0189(6) Uani 1 1 d .
H8A H 0.9136 0.4615 0.4122 0.023 Uiso 1 1 calc R
H8B H 0.7712 0.5152 0.3696 0.023 Uiso 1 1 calc R
C8 C 0.7605(3) 0.3026(3) 0.2538(3) 0.0194(6) Uani 1 1 d .
C9 C 0.7862(3) 0.2458(3) 0.1511(3) 0.0220(7) Uani 1 1 d .
C10 C 0.9069(3) 0.2475(3) 0.0968(3) 0.0238(7) Uani 1 1 d .
H12 H 0.9242 0.2086 0.0285 0.029 Uiso 1 1 calc R
C11 C 1.0043(3) 0.3020(3) 0.1354(3) 0.0227(7) Uani 1 1 d .
C12 C 0.9766(3) 0.3566(3) 0.2354(3) 0.0218(7) Uani 1 1 d .
H10 H 1.0412 0.3938 0.2651 0.026 Uiso 1 1 calc R
C13 C 0.8571(3) 0.3594(3) 0.2948(2) 0.0173(6) Uani 1 1 d .
C14 C 1.1362(3) 0.2984(3) 0.0712(3) 0.0273(7) Uani 1 1 d .
C15 C 1.1935(3) 0.4141(3) 0.0831(3) 0.0390(9) Uani 1 1 d .
H21A H 1.2773 0.4087 0.0413 0.058 Uiso 1 1 calc R
H21B H 1.2058 0.4208 0.1630 0.058 Uiso 1 1 calc R
H21C H 1.1342 0.4875 0.0525 0.058 Uiso 1 1 calc R
C16 C 1.2289(3) 0.1844(3) 0.1194(3) 0.0358(9) Uani 1 1 d .
H22A H 1.1925 0.1095 0.1116 0.054 Uiso 1 1 calc R
H22B H 1.2405 0.1913 0.1994 0.054 Uiso 1 1 calc R
H22C H 1.3130 0.1793 0.0782 0.054 Uiso 1 1 calc R
C17 C 1.1251(4) 0.2865(5) -0.0548(3) 0.0491(12) Uani 1 1 d .
H20A H 1.0883 0.2122 -0.0642 0.074 Uiso 1 1 calc R
H20B H 1.2115 0.2796 -0.0924 0.074 Uiso 1 1 calc R
H20C H 1.0685 0.3600 -0.0885 0.074 Uiso 1 1 calc R
C18 C 0.6818(3) 0.1917(3) 0.0969(3) 0.0275(8) Uani 1 1 d .
C19 C 0.7283(4) 0.1436(4) -0.0167(3) 0.0446(11) Uani 1 1 d .
H17A H 0.6588 0.1098 -0.0481 0.067 Uiso 1 1 calc R
H17B H 0.8045 0.0783 -0.0063 0.067 Uiso 1 1 calc R
H17C H 0.7515 0.2119 -0.0687 0.067 Uiso 1 1 calc R
C20 C 0.5650(3) 0.2940(4) 0.0745(3) 0.0375(9) Uani 1 1 d .
H16A H 0.4975 0.2601 0.0401 0.056 Uiso 1 1 calc R
H16B H 0.5916 0.3611 0.0231 0.056 Uiso 1 1 calc R
H16C H 0.5307 0.3265 0.1458 0.056 Uiso 1 1 calc R
C21 C 0.6385(4) 0.0846(4) 0.1735(3) 0.0373(9) Uani 1 1 d .
H18A H 0.5718 0.0522 0.1367 0.056 Uiso 1 1 calc R
H18B H 0.6029 0.1147 0.2455 0.056 Uiso 1 1 calc R
H18C H 0.7132 0.0183 0.1874 0.056 Uiso 1 1 calc R
C22 C 0.4724(3) 0.5672(3) 0.2790(3) 0.0259(7) Uani 1 1 d .
H24A H 0.3954 0.6336 0.2712 0.031 Uiso 1 1 calc R
H24B H 0.4502 0.4915 0.2519 0.031 Uiso 1 1 calc R
C23 C 0.5841(3) 0.6065(4) 0.2065(3) 0.0371(9) Uani 1 1 d .
H25A H 0.5594 0.6222 0.1276 0.056 Uiso 1 1 calc R
H25B H 0.6601 0.5404 0.2129 0.056 Uiso 1 1 calc R
H25C H 0.6052 0.6825 0.2320 0.056 Uiso 1 1 calc R
C24 C 0.5661(3) 0.1182(3) 0.6527(3) 0.0295(8) Uani 1 1 d .
H23A H 0.5499 0.1760 0.7116 0.044 Uiso 1 1 calc R
H23B H 0.6046 0.0357 0.6860 0.044 Uiso 1 1 calc R
H23C H 0.4840 0.1135 0.6192 0.044 Uiso 1 1 calc R
C25 C 0.6795(3) 0.0739(3) 0.4768(3) 0.0279(7) Uani 1 1 d .
H1A H 0.7392 0.1019 0.4175 0.042 Uiso 1 1 calc R
H1B H 0.5969 0.0693 0.4441 0.042 Uiso 1 1 calc R
H1C H 0.7175 -0.0083 0.5110 0.042 Uiso 1 1 calc R
N1 N 0.7740(2) 0.3767(2) 0.4969(2) 0.0165(5) Uani 1 1 d .
N2 N 0.6566(2) 0.1627(2) 0.5642(2) 0.0203(5) Uani 1 1 d .
O1 O 0.64445(19) 0.3039(2) 0.30692(18) 0.0213(5) Uani 1 1 d .
O2 O 0.50282(19) 0.54313(18) 0.39453(16) 0.0176(4) Uani 1 1 d .
In1 In 0.567878(19) 0.354358(18) 0.463964(17) 0.01500(6) Uani 1 1 d .
I1 I 0.327681(19) 0.287081(19) 0.429107(17) 0.02255(6) Uani 1 1 d .
H2N H 0.762(3) 0.428(3) 0.546(3) 0.010(8) Uiso 1 1 d .

loop_
_atom_site_aniso_label
_atom_site_aniso_U_11
_atom_site_aniso_U_22
_atom_site_aniso_U_33
_atom_site_aniso_U_23
_atom_site_aniso_U_13
_atom_site_aniso_U_12
C1 0.0161(15) 0.0191(15) 0.0227(16) -0.0035(12) 0.0019(12) -0.0001(12)
C2 0.0163(16) 0.0269(17) 0.0313(18) -0.0042(14) 0.0005(13) -0.0043(13)
C3 0.0179(16) 0.035(2) 0.0307(19) -0.0048(15) -0.0012(13) 0.0025(14)
C4 0.0241(18) 0.037(2) 0.031(2) 0.0090(16) -0.0024(14) 0.0024(15)
C5 0.0239(18) 0.0252(18) 0.037(2) 0.0070(15) 0.0012(15) -0.0019(14)
C6 0.0184(16) 0.0233(17) 0.0272(17) -0.0013(13) 0.0018(13) -0.0033(13)
C7 0.0180(15) 0.0176(15) 0.0220(16) -0.0030(12) 0.0032(12) -0.0060(12)
C8 0.0155(15) 0.0181(15) 0.0232(16) -0.0008(12) 0.0045(12) -0.0011(12)
C9 0.0170(15) 0.0229(16) 0.0254(17) -0.0056(13) 0.0047(12) -0.0012(13)
C10 0.0216(16) 0.0287(18) 0.0202(17) -0.0054(13) 0.0055(12) -0.0019(14)
C11 0.0162(15) 0.0257(17) 0.0239(17) 0.0002(13) 0.0058(12) -0.0010(13)
C12 0.0154(15) 0.0242(17) 0.0255(17) 0.0001(13) -0.0003(12) -0.0041(13)
C13 0.0148(14) 0.0176(15) 0.0186(15) 0.0007(12) 0.0027(11) -0.0026(12)
C14 0.0170(16) 0.0338(19) 0.0297(18) -0.0022(15) 0.0084(13) -0.0039(14)
C15 0.0235(18) 0.034(2) 0.056(3) -0.0010(18) 0.0203(17) -0.0061(16)
C16 0.0221(18) 0.034(2) 0.050(2) -0.0085(17) 0.0105(16) -0.0040(15)
C17 0.027(2) 0.091(4) 0.030(2) -0.006(2) 0.0158(16) -0.018(2)
C18 0.0227(17) 0.039(2) 0.0243(17) -0.0137(15) 0.0079(13) -0.0100(15)
C19 0.035(2) 0.068(3) 0.038(2) -0.030(2) 0.0096(17) -0.018(2)
C20 0.029(2) 0.049(2) 0.037(2) -0.0102(18) -0.0084(16) -0.0065(17)
C21 0.038(2) 0.041(2) 0.040(2) -0.0127(17) -0.0006(17) -0.0188(18)
C22 0.0245(17) 0.0300(18) 0.0193(16) 0.0006(14) 0.0022(13) 0.0034(14)
C23 0.032(2) 0.046(2) 0.0247(19) 0.0099(16) 0.0111(15) 0.0057(17)
C24 0.0257(18) 0.0273(18) 0.034(2) 0.0085(15) 0.0016(14) -0.0080(15)
C25 0.0295(18) 0.0180(16) 0.037(2) -0.0037(14) -0.0006(15) -0.0050(14)
N1 0.0159(13) 0.0151(13) 0.0181(13) -0.0025(10) 0.0026(10) -0.0019(10)
N2 0.0189(13) 0.0176(13) 0.0246(14) -0.0005(11) 0.0028(10) -0.0059(11)
O1 0.0138(10) 0.0279(12) 0.0240(12) -0.0102(9) 0.0063(8) -0.0060(9)
O2 0.0185(11) 0.0170(10) 0.0167(10) -0.0007(8) 0.0029(8) -0.0030(8)
In1 0.01187(11) 0.01454(11) 0.01830(11) -0.00266(8) 0.00424(8) -0.00233(8)
I1 0.01560(11) 0.02328(12) 0.03045(13) -0.00673(9) 0.00267(8) -0.00670(8)

loop_
_atom_type_symbol
_atom_type_description
_atom_type_scat_dispersion_real
_atom_type_scat_dispersion_imag
_atom_type_scat_source
C C 0.0033 0.0016 'International Tables Vol C Tables 4.2.6.8 and 6.1.1.4'
H H 0.0000 0.0000 'International Tables Vol C Tables 4.2.6.8 and 6.1.1.4'
N N 0.0061 0.0033 'International Tables Vol C Tables 4.2.6.8 and 6.1.1.4'
O O 0.0106 0.0060 'International Tables Vol C Tables 4.2.6.8 and 6.1.1.4'
In In -0.7276 1.3100 'International Tables Vol C Tables 4.2.6.8 and 6.1.1.4'
I I -0.4742 1.8119 'International Tables Vol C Tables 4.2.6.8 and 6.1.1.4'

loop_
_geom_angle_atom_site_label_1
_geom_angle_atom_site_label_2
_geom_angle_atom_site_label_3
_geom_angle
_geom_angle_site_symmetry_1
_geom_angle_site_symmetry_3
N1 C1 C2 112.3(2) . .
N1 C1 C6 111.6(2) . .
C2 C1 C6 109.2(3) . .
N1 C1 H3 107.8 . .
C2 C1 H3 107.8 . .
C6 C1 H3 107.8 . .
C3 C2 C1 112.4(3) . .
C3 C2 H4A 109.1 . .
C1 C2 H4A 109.1 . .
C3 C2 H4B 109.1 . .
C1 C2 H4B 109.1 . .
H4A C2 H4B 107.9 . .
C4 C3 C2 112.5(3) . .
C4 C3 H5A 109.1 . .
C2 C3 H5A 109.1 . .
C4 C3 H5B 109.1 . .
C2 C3 H5B 109.1 . .
H5A C3 H5B 107.8 . .
C3 C4 C5 110.3(3) . .
C3 C4 H6A 109.6 . .
C5 C4 H6A 109.6 . .
C3 C4 H6B 109.6 . .
C5 C4 H6B 109.6 . .
H6A C4 H6B 108.1 . .
C6 C5 C4 110.7(3) . .
C6 C5 H7A 109.5 . .
C4 C5 H7A 109.5 . .
C6 C5 H7B 109.5 . .
C4 C5 H7B 109.5 . .
H7A C5 H7B 108.1 . .
N2 C6 C5 114.9(3) . .
N2 C6 C1 112.0(3) . .
C5 C6 C1 109.3(3) . .
N2 C6 H2 106.7 . .
C5 C6 H2 106.7 . .
C1 C6 H2 106.7 . .
N1 C7 C13 114.8(2) . .
N1 C7 H8A 108.6 . .
C13 C7 H8A 108.6 . .
N1 C7 H8B 108.6 . .
C13 C7 H8B 108.6 . .
H8A C7 H8B 107.6 . .
O1 C8 C13 122.1(3) . .
O1 C8 C9 119.1(3) . .
C13 C8 C9 118.8(3) . .
C10 C9 C8 117.9(3) . .
C10 C9 C18 120.5(3) . .
C8 C9 C18 121.5(3) . .
C11 C10 C9 124.6(3) . .
C11 C10 H12 117.7 . .
C9 C10 H12 117.7 . .
C12 C11 C10 116.2(3) . .
C12 C11 C14 122.3(3) . .
C10 C11 C14 121.5(3) . .
C11 C12 C13 122.6(3) . .
C11 C12 H10 118.7 . .
C13 C12 H10 118.7 . .
C12 C13 C8 119.9(3) . .
C12 C13 C7 117.6(3) . .
C8 C13 C7 122.1(3) . .
C15 C14 C16 109.2(3) . .
C15 C14 C17 108.3(3) . .
C16 C14 C17 107.8(3) . .
C15 C14 C11 111.7(3) . .
C16 C14 C11 108.2(3) . .
C17 C14 C11 111.6(3) . .
C14 C15 H21A 109.5 . .
C14 C15 H21B 109.5 . .
H21A C15 H21B 109.5 . .
C14 C15 H21C 109.5 . .
H21A C15 H21C 109.5 . .
H21B C15 H21C 109.5 . .
C14 C16 H22A 109.5 . .
C14 C16 H22B 109.5 . .
H22A C16 H22B 109.5 . .
C14 C16 H22C 109.5 . .
H22A C16 H22C 109.5 . .
H22B C16 H22C 109.5 . .
C14 C17 H20A 109.5 . .
C14 C17 H20B 109.5 . .
H20A C17 H20B 109.5 . .
C14 C17 H20C 109.5 . .
H20A C17 H20C 109.5 . .
H20B C17 H20C 109.5 . .
C20 C18 C19 106.7(3) . .
C20 C18 C9 109.0(3) . .
C19 C18 C9 112.2(3) . .
C20 C18 C21 109.3(3) . .
C19 C18 C21 108.0(3) . .
C9 C18 C21 111.4(3) . .
C18 C19 H17A 109.5 . .
C18 C19 H17B 109.5 . .
H17A C19 H17B 109.5 . .
C18 C19 H17C 109.5 . .
H17A C19 H17C 109.5 . .
H17B C19 H17C 109.5 . .
C18 C20 H16A 109.5 . .
C18 C20 H16B 109.5 . .
H16A C20 H16B 109.5 . .
C18 C20 H16C 109.5 . .
H16A C20 H16C 109.5 . .
H16B C20 H16C 109.5 . .
C18 C21 H18A 109.5 . .
C18 C21 H18B 109.5 . .
H18A C21 H18B 109.5 . .
C18 C21 H18C 109.5 . .
H18A C21 H18C 109.5 . .
H18B C21 H18C 109.5 . .
O2 C22 C23 112.0(3) . .
O2 C22 H24A 109.2 . .
C23 C22 H24A 109.2 . .
O2 C22 H24B 109.2 . .
C23 C22 H24B 109.2 . .
H24A C22 H24B 107.9 . .
C22 C23 H25A 109.5 . .
C22 C23 H25B 109.5 . .
H25A C23 H25B 109.5 . .
C22 C23 H25C 109.5 . .
H25A C23 H25C 109.5 . .
H25B C23 H25C 109.5 . .
N2 C24 H23A 109.5 . .
N2 C24 H23B 109.5 . .
H23A C24 H23B 109.5 . .
N2 C24 H23C 109.5 . .
H23A C24 H23C 109.5 . .
H23B C24 H23C 109.5 . .
N2 C25 H1A 109.5 . .
N2 C25 H1B 109.5 . .
H1A C25 H1B 109.5 . .
N2 C25 H1C 109.5 . .
H1A C25 H1C 109.5 . .
H1B C25 H1C 109.5 . .
C1 N1 C7 112.8(2) . .
C1 N1 In1 114.11(18) . .
C7 N1 In1 109.05(18) . .
C1 N1 H2N 110(2) . .
C7 N1 H2N 107(2) . .
In1 N1 H2N 103(2) . .
C25 N2 C24 108.3(3) . .
C25 N2 C6 112.4(2) . .
C24 N2 C6 109.6(2) . .
C25 N2 In1 104.01(19) . .
C24 N2 In1 113.23(19) . .
C6 N2 In1 109.24(18) . .
C8 O1 In1 133.83(19) . .
C22 O2 In1 130.22(18) . 2_666
C22 O2 In1 119.69(18) . .
In1 O2 In1 105.84(8) 2_666 .
O1 In1 O2 163.88(8) . 2_666
O1 In1 O2 91.22(8) . .
O2 In1 O2 74.16(8) 2_666 .
O1 In1 N1 85.06(8) . .
O2 In1 N1 89.90(8) 2_666 .
O2 In1 N1 96.83(8) . .
O1 In1 N2 94.93(9) . .
O2 In1 N2 98.69(8) 2_666 .
O2 In1 N2 170.06(8) . .
N1 In1 N2 75.97(9) . .
O1 In1 I1 92.77(6) . .
O2 In1 I1 94.41(5) 2_666 .
O2 In1 I1 91.82(5) . .
N1 In1 I1 171.11(6) . .
N2 In1 I1 95.67(6) . .

loop_
_geom_bond_atom_site_label_1
_geom_bond_atom_site_label_2
_geom_bond_distance
_geom_bond_site_symmetry_2
C1 N1 1.480(4) .
C1 C2 1.528(4) .
C1 C6 1.534(4) .
C1 H3 1.0000 .
C2 C3 1.523(5) .
C2 H4A 0.9900 .
C2 H4B 0.9900 .
C3 C4 1.509(5) .
C3 H5A 0.9900 .
C3 H5B 0.9900 .
C4 C5 1.530(5) .
C4 H6A 0.9900 .
C4 H6B 0.9900 .
C5 C6 1.529(4) .
C5 H7A 0.9900 .
C5 H7B 0.9900 .
C6 N2 1.502(4) .
C6 H2 1.0000 .
C7 N1 1.493(4) .
C7 C13 1.509(4) .
C7 H8A 0.9900 .
C7 H8B 0.9900 .
C8 O1 1.336(3) .
C8 C13 1.410(4) .
C8 C9 1.421(4) .
C9 C10 1.390(4) .
C9 C18 1.532(4) .
C10 C11 1.390(4) .
C10 H12 0.9500 .
C11 C12 1.381(4) .
C11 C14 1.538(4) .
C12 C13 1.399(4) .
C12 H10 0.9500 .
C14 C15 1.520(5) .
C14 C16 1.529(5) .
C14 C17 1.533(5) .
C15 H21A 0.9800 .
C15 H21B 0.9800 .
C15 H21C 0.9800 .
C16 H22A 0.9800 .
C16 H22B 0.9800 .
C16 H22C 0.9800 .
C17 H20A 0.9800 .
C17 H20B 0.9800 .
C17 H20C 0.9800 .
C18 C20 1.525(5) .
C18 C19 1.526(4) .
C18 C21 1.534(5) .
C19 H17A 0.9800 .
C19 H17B 0.9800 .
C19 H17C 0.9800 .
C20 H16A 0.9800 .
C20 H16B 0.9800 .
C20 H16C 0.9800 .
C21 H18A 0.9800 .
C21 H18B 0.9800 .
C21 H18C 0.9800 .
C22 O2 1.420(4) .
C22 C23 1.514(4) .
C22 H24A 0.9900 .
C22 H24B 0.9900 .
C23 H25A 0.9800 .
C23 H25B 0.9800 .
C23 H25C 0.9800 .
C24 N2 1.483(4) .
C24 H23A 0.9800 .
C24 H23B 0.9800 .
C24 H23C 0.9800 .
C25 N2 1.478(4) .
C25 H1A 0.9800 .
C25 H1B 0.9800 .
C25 H1C 0.9800 .
N1 In1 2.275(2) .
N1 H2N 0.84(3) .
N2 In1 2.381(3) .
O1 In1 2.082(2) .
O2 In1 2.1460(19) 2_666
O2 In1 2.163(2) .
In1 O2 2.1460(19) 2_666
In1 I1 2.8068(3) .

loop_
_geom_torsion_atom_site_label_1
_geom_torsion_atom_site_label_2
_geom_torsion_atom_site_label_3
_geom_torsion_atom_site_label_4
_geom_torsion
_geom_torsion_site_symmetry_1
_geom_torsion_site_symmetry_4
N1 C1 C2 C3 179.9(3) . .
C6 C1 C2 C3 55.5(3) . .
C1 C2 C3 C4 -53.3(4) . .
C2 C3 C4 C5 53.2(4) . .
C3 C4 C5 C6 -57.6(4) . .
C4 C5 C6 N2 -172.1(3) . .
C4 C5 C6 C1 61.1(4) . .
N1 C1 C6 N2 47.5(3) . .
C2 C1 C6 N2 172.4(2) . .
N1 C1 C6 C5 176.0(3) . .
C2 C1 C6 C5 -59.1(3) . .
O1 C8 C9 C10 179.0(3) . .
C13 C8 C9 C10 1.0(5) . .
O1 C8 C9 C18 3.1(5) . .
C13 C8 C9 C18 -175.0(3) . .
C8 C9 C10 C11 -0.7(5) . .
C18 C9 C10 C11 175.4(3) . .
C9 C10 C11 C12 0.6(5) . .
C9 C10 C11 C14 179.2(3) . .
C10 C11 C12 C13 -0.9(5) . .
C14 C11 C12 C13 -179.5(3) . .
C11 C12 C13 C8 1.3(5) . .
C11 C12 C13 C7 -171.1(3) . .
O1 C8 C13 C12 -179.3(3) . .
C9 C8 C13 C12 -1.3(5) . .
O1 C8 C13 C7 -7.3(5) . .
C9 C8 C13 C7 170.7(3) . .
N1 C7 C13 C12 -134.9(3) . .
N1 C7 C13 C8 52.9(4) . .
C12 C11 C14 C15 -34.0(4) . .
C10 C11 C14 C15 147.5(3) . .
C12 C11 C14 C16 86.2(4) . .
C10 C11 C14 C16 -92.3(4) . .
C12 C11 C14 C17 -155.4(3) . .
C10 C11 C14 C17 26.1(5) . .
C10 C9 C18 C20 -117.8(3) . .
C8 C9 C18 C20 58.1(4) . .
C10 C9 C18 C19 0.2(5) . .
C8 C9 C18 C19 176.1(3) . .
C10 C9 C18 C21 121.5(3) . .
C8 C9 C18 C21 -62.6(4) . .
C2 C1 N1 C7 77.8(3) . .
C6 C1 N1 C7 -159.1(2) . .
C2 C1 N1 In1 -157.0(2) . .
C6 C1 N1 In1 -33.9(3) . .
C13 C7 N1 C1 59.1(3) . .
C13 C7 N1 In1 -68.8(3) . .
C5 C6 N2 C25 -47.2(4) . .
C1 C6 N2 C25 78.3(3) . .
C5 C6 N2 C24 73.3(3) . .
C1 C6 N2 C24 -161.2(3) . .
C5 C6 N2 In1 -162.1(2) . .
C1 C6 N2 In1 -36.6(3) . .
C13 C8 O1 In1 -10.6(5) . .
C9 C8 O1 In1 171.4(2) . .
C23 C22 O2 In1 109.1(3) . 2_666
C23 C22 O2 In1 -97.5(3) . .
C8 O1 In1 O2 65.7(4) . 2_666
C8 O1 In1 O2 90.3(3) . .
C8 O1 In1 N1 -6.5(3) . .
C8 O1 In1 N2 -81.9(3) . .
C8 O1 In1 I1 -177.9(3) . .
C22 O2 In1 O1 27.7(2) . .
In1 O2 In1 O1 -173.12(9) 2_666 .
C22 O2 In1 O2 -159.1(2) . 2_666
In1 O2 In1 O2 0.0 2_666 2_666
C22 O2 In1 N1 112.9(2) . .
In1 O2 In1 N1 -87.95(9) 2_666 .
C22 O2 In1 N2 156.0(4) . .
In1 O2 In1 N2 -44.8(5) 2_666 .
C22 O2 In1 I1 -65.07(19) . .
In1 O2 In1 I1 94.07(7) 2_666 .
C1 N1 In1 O1 -85.7(2) . .
C7 N1 In1 O1 41.48(18) . .
C1 N1 In1 O2 109.6(2) . 2_666
C7 N1 In1 O2 -123.19(18) . 2_666
C1 N1 In1 O2 -176.34(19) . .
C7 N1 In1 O2 -49.16(19) . .
C1 N1 In1 N2 10.65(19) . .
C7 N1 In1 N2 137.82(19) . .
C1 N1 In1 I1 -9.5(6) . .
C7 N1 In1 I1 117.7(4) . .
C25 N2 In1 O1 -22.33(19) . .
C24 N2 In1 O1 -139.7(2) . .
C6 N2 In1 O1 97.83(19) . .
C25 N2 In1 O2 166.31(18) . 2_666
C24 N2 In1 O2 48.9(2) . 2_666
C6 N2 In1 O2 -73.53(19) . 2_666
C25 N2 In1 O2 -150.4(4) . .
C24 N2 In1 O2 92.3(5) . .
C6 N2 In1 O2 -30.2(5) . .
C25 N2 In1 N1 -105.99(19) . .
C24 N2 In1 N1 136.6(2) . .
C6 N2 In1 N1 14.18(18) . .
C25 N2 In1 I1 70.95(18) . .
C24 N2 In1 I1 -46.4(2) . .
C6 N2 In1 I1 -168.89(18) . .
